data_2212525
loop_
_publ_author_name
'Jin-Feng Huang'
'Jian-Rong Lin'
'Yu-Jiao Zhong'
'Zhen Lin'
'Yu-Mei Dai'

_publ_section_title
;[2-Carboxy-4-(4-carboxy-3-carboxylatobenzoyl)benzoato]bis(1,10-phenanthroline)cobalt(II)
 monohydrate
;
_journal_coeditor_code DN2119
_journal_issue 3
_journal_name_full 'Acta Crystallographica Section E'
_journal_page_first m656
_journal_page_last m657
_journal_paper_doi 10.1107/S1600536807004448
_journal_volume 63
_journal_year 2007
_chemical_formula_iupac '[Co (C12 H8 N2)2 (C17 H8 O9)] , H2 O'
_chemical_formula_moiety 'C41 H24 Co N4 O9 , H2 O'
_chemical_formula_sum 'C41 H26 Co N4 O10'
_chemical_formula_weight 793.59
_chemical_name_systematic
;
[2-Carboxy-4-(4-carboxy-3-carboxylatobenzoyl)benzoato]bis(1,10-
phenanthroline)cobalt(II) monohydrate
;
_space_group_IT_number 14
_symmetry_cell_setting monoclinic
_symmetry_space_group_name_Hall '-P 2ybc'
_symmetry_space_group_name_H-M 'P 1 21/c 1'
_atom_sites_solution_hydrogens geom
_atom_sites_solution_primary direct
_atom_sites_solution_secondary difmap
_audit_creation_method SHELXL97
_cell_angle_alpha 90.00
_cell_angle_beta 101.900(10)
_cell_angle_gamma 90.00
_cell_formula_units_Z 4
_cell_length_a 14.2816(3)
_cell_length_b 16.8507(4)
_cell_length_c 15.0142(4)
_cell_measurement_reflns_used 5859
_cell_measurement_temperature 293(2)
_cell_measurement_theta_max 25.72
_cell_measurement_theta_min 2.79
_cell_volume 3535.6(2)
_computing_cell_refinement 'SAINT (Siemens, 1997)'
_computing_data_collection 'SMART (Siemens, 1996)'
_computing_data_reduction 'SHELXTL (Siemens, 1997)'
_computing_molecular_graphics
;
ORTEPIII (Burnett & Johnson, 1996) and ORTEP-3 for Windows (Farrugia,
1997)
;
_computing_publication_material SHELXTL
_computing_structure_refinement 'SHELXL97 (Sheldrick, 1997)'
_computing_structure_solution SHELXTL
_diffrn_ambient_temperature 293(2)
_diffrn_measured_fraction_theta_full 0.953
_diffrn_measured_fraction_theta_max 0.953
_diffrn_measurement_device_type 'Bruker SMART CCD area-detector'
_diffrn_measurement_method '\f and \w'
_diffrn_radiation_monochromator graphite
_diffrn_radiation_source 'fine-focus sealed tube'
_diffrn_radiation_type MoK\a
_diffrn_radiation_wavelength 0.71073
_diffrn_reflns_av_R_equivalents 0.0326
_diffrn_reflns_av_sigmaI/netI 0.0313
_diffrn_reflns_limit_h_max 17
_diffrn_reflns_limit_h_min -17
_diffrn_reflns_limit_k_max 20
_diffrn_reflns_limit_k_min -18
_diffrn_reflns_limit_l_max 17
_diffrn_reflns_limit_l_min -18
_diffrn_reflns_number 18205
_diffrn_reflns_theta_full 25.72
_diffrn_reflns_theta_max 25.72
_diffrn_reflns_theta_min 2.79
_diffrn_standards_decay_% 0
_diffrn_standards_interval_count 0
_diffrn_standards_interval_time 0
_diffrn_standards_number 0
_exptl_absorpt_coefficient_mu 0.554
_exptl_absorpt_correction_T_max 0.973
_exptl_absorpt_correction_T_min 0.905
_exptl_absorpt_correction_type multi-scan
_exptl_absorpt_process_details '(SADABS; Sheldrick, 1996)'
_exptl_crystal_colour red
_exptl_crystal_density_diffrn 1.491
_exptl_crystal_density_method 'not measured'
_exptl_crystal_description prism
_exptl_crystal_F_000 1628
_exptl_crystal_size_max 0.25
_exptl_crystal_size_mid 0.15
_exptl_crystal_size_min 0.05
_refine_diff_density_max 0.698
_refine_diff_density_min -0.363
_refine_ls_extinction_method none
_refine_ls_goodness_of_fit_ref 1.206
_refine_ls_hydrogen_treatment constr
_refine_ls_matrix_type full
_refine_ls_number_parameters 516
_refine_ls_number_reflns 6442
_refine_ls_number_restraints 6
_refine_ls_restrained_S_all 1.206
_refine_ls_R_factor_all 0.0680
_refine_ls_R_factor_gt 0.0550
_refine_ls_shift/su_max 0.001
_refine_ls_shift/su_mean 0.000
_refine_ls_structure_factor_coef Fsqd
_refine_ls_weighting_details 'calc w = 1/[\s^2^(Fo^2^)+(0.0459P)^2^+3.3384P] where P=(Fo^2^+2Fc^2^)/3'
_refine_ls_weighting_scheme calc
_refine_ls_wR_factor_gt 0.1244
_refine_ls_wR_factor_ref 0.1317
_reflns_number_gt 6442
_reflns_number_total 6760
_reflns_threshold_expression I>2\s(I)
_cod_data_source_file dn2119.cif
_cod_data_source_block I
_cod_depositor_comments
;
The following automatic conversions were performed:
'_symmetry_cell_setting' value 'Monoclinic' changed to 'monoclinic'
according to '/home/saulius/struct/CIF-dictionaries/cif_core.dic'
dictionary named 'cif_core.dic' version 2.4.1 from 2010-06-29.

Automatic conversion script
Id: cif_fix_enum 1527 2010-12-29 10:47:43Z saulius 

The following automatic conversions were performed:

'_symmetry_cell_setting' value 'Monoclinic' changed to 'monoclinic'
according to /home/saulius/struct/CIF-dictionaries/cif_core.dic
dictionary named 'cif_core.dic' version 2.4.1 from 2010-06-29.

Automatic conversion script
Id: cif_fix_values 1715 2011-07-08 13:25:40Z adriana 
;
_cod_original_sg_symbol_H-M 'P 21/c'
_cod_database_code 2212525
_cod_database_fobs_code 2212525

loop_
_symmetry_equiv_pos_as_xyz
'x, y, z'
'-x, y+1/2, -z+1/2'
'-x, -y, -z'
'x, -y-1/2, z-1/2'

loop_
_atom_site_type_symbol
_atom_site_label
_atom_site_fract_x
_atom_site_fract_y
_atom_site_fract_z
_atom_site_U_iso_or_equiv
_atom_site_adp_type
_atom_site_calc_flag
_atom_site_refinement_flags
_atom_site_occupancy
Co Co1 0.66553(3) 0.61221(2) 0.24099(3) 0.03355(13) Uani d . 1
N N1 0.52676(19) 0.66869(18) 0.19845(19) 0.0477(7) Uani d . 1
N N2 0.63498(19) 0.59232(16) 0.09858(19) 0.0436(6) Uani d . 1
N N3 0.74664(19) 0.71755(18) 0.27449(19) 0.0470(7) Uani d . 1
N N4 0.8083(2) 0.56750(19) 0.2664(2) 0.0493(7) Uani d . 1
O O1 0.62348(15) 0.57504(14) 0.35988(16) 0.0450(5) Uani d . 1
O O2 0.60192(18) 0.48497(18) 0.25345(17) 0.0605(7) Uani d . 1
O O8 0.38399(15) 0.25472(13) 0.54650(17) 0.0489(6) Uani d . 1
O O31 0.0930(2) 0.11116(16) 0.4396(3) 0.0829(10) Uani d . 1
O O32 -0.04985(19) 0.16274(18) 0.4036(3) 0.0845(10) Uani d . 1
H H32 -0.0745 0.2069 0.3986 0.127 Uiso calc R 1
O O41 -0.09203(16) 0.40296(15) 0.47414(19) 0.0552(7) Uani d . 1
O O42 -0.12477(19) 0.2887(2) 0.4063(3) 0.1037(14) Uani d . 1
O O71 0.72777(15) 0.42326(16) 0.43471(18) 0.0539(6) Uani d . 1
H H2 0.7837 0.4107 0.4542 0.081 Uiso calc R 1
O O72 0.70652(18) 0.3675(2) 0.5630(2) 0.0756(9) Uani d . 1
C C1 0.5925(2) 0.5085(2) 0.3295(2) 0.0381(7) Uani d . 1
C C2 0.5336(2) 0.45942(18) 0.3808(2) 0.0360(7) Uani d . 1
C C3 0.4347(2) 0.4657(2) 0.3529(2) 0.0414(7) Uani d . 1
H H3 0.4094 0.5014 0.3070 0.050 Uiso calc R 1
C C4 0.3732(2) 0.4203(2) 0.3916(2) 0.0398(7) Uani d . 1
H H4 0.3074 0.4258 0.3718 0.048 Uiso calc R 1
C C5 0.4090(2) 0.36645(18) 0.4599(2) 0.0346(7) Uani d . 1
C C6 0.5077(2) 0.36189(19) 0.4902(2) 0.0377(7) Uani d . 1
H H6 0.5326 0.3270 0.5372 0.045 Uiso calc R 1
C C7 0.5699(2) 0.40762(18) 0.4526(2) 0.0356(7) Uani d . 1
C C8 0.3482(2) 0.31038(18) 0.5001(2) 0.0382(7) Uani d . 1
C C11 0.4882(2) 0.65679(19) 0.1097(2) 0.0414(7) Uani d . 1
C C12 0.3958(2) 0.6820(2) 0.0686(3) 0.0490(8) Uani d . 1
C C13 0.3427(3) 0.7203(2) 0.1241(3) 0.0618(10) Uani d . 1
H H13 0.2809 0.7376 0.0999 0.074 Uiso calc R 1
C C14 0.3817(3) 0.7322(3) 0.2131(3) 0.0689(11) Uani d . 1
H H14 0.3469 0.7582 0.2503 0.083 Uiso calc R 1
C C15 0.4740(3) 0.7053(3) 0.2489(3) 0.0608(10) Uani d . 1
H H15 0.4996 0.7133 0.3104 0.073 Uiso calc R 1
C C16 0.3613(3) 0.6664(2) -0.0265(3) 0.0579(10) Uani d . 1
H H16 0.3002 0.6832 -0.0543 0.070 Uiso calc R 1
C C21 0.5456(2) 0.61583(18) 0.0559(2) 0.0399(7) Uani d . 1
C C22 0.5088(3) 0.6013(2) -0.0365(2) 0.0469(8) Uani d . 1
C C23 0.5680(3) 0.5603(2) -0.0848(3) 0.0557(9) Uani d . 1
H H23 0.5465 0.5494 -0.1464 0.067 Uiso calc R 1
C C24 0.6567(3) 0.5365(2) -0.0415(3) 0.0571(10) Uani d . 1
H H24 0.6960 0.5091 -0.0732 0.068 Uiso calc R 1
C C25 0.6881(3) 0.5534(2) 0.0501(3) 0.0506(9) Uani d . 1
H H25 0.7490 0.5369 0.0789 0.061 Uiso calc R 1
C C26 0.4152(3) 0.6280(2) -0.0761(3) 0.0569(9) Uani d . 1
H H26 0.3908 0.6188 -0.1376 0.068 Uiso calc R 1
C C31 0.8433(2) 0.7053(2) 0.2919(2) 0.0473(8) Uani d . 1
C C32 0.9098(3) 0.7667(3) 0.3147(3) 0.0562(9) Uani d . 1
C C33 0.8741(3) 0.8433(3) 0.3207(3) 0.0655(11) Uani d . 1
H H33 0.9160 0.8858 0.3358 0.079 Uiso calc R 1
C C34 0.7767(3) 0.8556(3) 0.3041(3) 0.0641(10) Uani d . 1
H H34 0.7520 0.9062 0.3081 0.077 Uiso calc R 1
C C35 0.7162(3) 0.7912(2) 0.2814(3) 0.0564(9) Uani d . 1
H H35 0.6505 0.8001 0.2704 0.068 Uiso calc R 1
C C36 1.0087(3) 0.7492(3) 0.3321(3) 0.0711(12) Uani d . 1
H H36 1.0529 0.7901 0.3474 0.085 Uiso calc R 1
C C41 0.8761(2) 0.6252(2) 0.2865(2) 0.0479(8) Uani d . 1
C C42 0.9740(3) 0.6097(3) 0.3038(3) 0.0582(10) Uani d . 1
C C43 1.0014(3) 0.5303(3) 0.2984(3) 0.0673(12) Uani d . 1
H H43 1.0659 0.5171 0.3087 0.081 Uiso calc R 1
C C44 0.9343(3) 0.4729(3) 0.2784(3) 0.0683(12) Uani d . 1
H H44 0.9526 0.4202 0.2745 0.082 Uiso calc R 1
C C45 0.8375(3) 0.4929(2) 0.2635(3) 0.0574(9) Uani d . 1
H H45 0.7921 0.4527 0.2511 0.069 Uiso calc R 1
C C46 1.0398(3) 0.6745(3) 0.3269(3) 0.0720(13) Uani d . 1
H H46 1.1052 0.6645 0.3385 0.086 Uiso calc R 1
C C71 0.6754(2) 0.3975(2) 0.4896(2) 0.0429(8) Uani d . 1
C C81 0.2408(2) 0.31937(19) 0.4808(2) 0.0373(7) Uani d . 1
C C82 0.1860(2) 0.25103(19) 0.4624(2) 0.0398(7) Uani d . 1
H H82 0.2171 0.2029 0.4592 0.048 Uiso calc R 1
C C83 0.0866(2) 0.25141(19) 0.4485(2) 0.0405(7) Uani d . 1
C C84 0.0407(2) 0.32464(19) 0.4571(2) 0.0381(7) Uani d . 1
C C85 0.0969(2) 0.39211(19) 0.4778(2) 0.0408(7) Uani d . 1
H H85 0.0671 0.4401 0.4850 0.049 Uiso calc R 1
C C86 0.1955(2) 0.39076(19) 0.4883(2) 0.0390(7) Uani d . 1
H H86 0.2308 0.4373 0.5001 0.047 Uiso calc R 1
C C831 0.0412(3) 0.1697(2) 0.4298(3) 0.0541(9) Uani d . 1
C C841 -0.0664(2) 0.3397(2) 0.4464(3) 0.0514(9) Uani d . 1
O O1W 0.7723(4) 0.4415(3) 0.7642(5) 0.0842(19) Uani d PD 0.50
H H11W 0.8163 0.4417 0.8096 0.126 Uiso d PRD 0.50
H H12W 0.7812 0.4641 0.7179 0.126 Uiso d PRD 0.50
O O2W 0.0960(6) -0.0598(4) 0.4430(5) 0.095(2) Uani d PD 0.50
H H22W 0.1292 -0.0492 0.4984 0.143 Uiso d PRD 0.50
H H21W 0.0548 -0.0221 0.4266 0.143 Uiso d PRD 0.50

loop_
_atom_site_aniso_label
_atom_site_aniso_U_11
_atom_site_aniso_U_22
_atom_site_aniso_U_33
_atom_site_aniso_U_12
_atom_site_aniso_U_13
_atom_site_aniso_U_23
Co1 0.0235(2) 0.0421(2) 0.0362(2) 0.00169(17) 0.00874(15) 0.00673(18)
N1 0.0379(15) 0.0568(18) 0.0488(16) 0.0032(13) 0.0098(12) 0.0018(14)
N2 0.0398(15) 0.0434(15) 0.0499(16) -0.0027(12) 0.0148(12) 0.0051(12)
N3 0.0392(15) 0.0553(18) 0.0480(16) 0.0033(13) 0.0121(12) 0.0089(14)
N4 0.0424(15) 0.0551(19) 0.0531(17) 0.0050(14) 0.0157(13) 0.0087(14)
O1 0.0397(12) 0.0441(13) 0.0533(14) -0.0039(10) 0.0143(10) -0.0013(11)
O2 0.0574(15) 0.0816(19) 0.0473(14) -0.0204(14) 0.0219(12) -0.0117(13)
O8 0.0346(12) 0.0380(13) 0.0743(16) 0.0060(10) 0.0118(11) 0.0103(12)
O31 0.0596(18) 0.0402(16) 0.147(3) -0.0056(14) 0.0173(19) -0.0056(17)
O32 0.0443(15) 0.0576(18) 0.153(3) -0.0163(13) 0.0241(18) -0.022(2)
O41 0.0292(11) 0.0524(15) 0.0862(19) 0.0069(10) 0.0172(12) -0.0019(13)
O42 0.0280(13) 0.078(2) 0.197(4) -0.0132(14) 0.0048(18) -0.047(2)
O71 0.0257(11) 0.0594(15) 0.0798(17) 0.0043(11) 0.0180(11) 0.0144(13)
O72 0.0332(13) 0.117(3) 0.0736(19) 0.0055(15) 0.0050(13) 0.0305(18)
C1 0.0265(14) 0.0492(19) 0.0385(17) 0.0008(13) 0.0064(12) 0.0003(14)
C2 0.0322(15) 0.0375(16) 0.0398(16) -0.0035(12) 0.0115(12) -0.0078(13)
C3 0.0328(16) 0.0489(19) 0.0418(17) 0.0025(14) 0.0063(13) 0.0023(14)
C4 0.0252(14) 0.0464(18) 0.0474(18) -0.0007(13) 0.0068(13) -0.0024(15)
C5 0.0262(14) 0.0364(16) 0.0426(17) -0.0008(12) 0.0104(12) -0.0069(13)
C6 0.0275(14) 0.0387(17) 0.0476(18) 0.0039(12) 0.0096(13) -0.0006(14)
C7 0.0256(14) 0.0383(17) 0.0437(17) 0.0019(12) 0.0093(12) -0.0052(13)
C8 0.0307(15) 0.0335(16) 0.0525(19) 0.0014(13) 0.0133(14) -0.0063(14)
C11 0.0350(16) 0.0380(17) 0.0497(19) -0.0036(13) 0.0055(14) 0.0057(14)
C12 0.0384(17) 0.0414(19) 0.065(2) 0.0022(15) 0.0044(16) 0.0075(16)
C13 0.0394(19) 0.061(2) 0.082(3) 0.0098(18) 0.0066(19) 0.002(2)
C14 0.052(2) 0.076(3) 0.081(3) 0.014(2) 0.019(2) -0.009(2)
C15 0.048(2) 0.078(3) 0.059(2) 0.0126(19) 0.0155(18) -0.006(2)
C16 0.047(2) 0.052(2) 0.065(2) 0.0009(17) -0.0104(18) 0.0091(19)
C21 0.0382(16) 0.0347(16) 0.0461(18) -0.0077(13) 0.0069(13) 0.0069(14)
C22 0.053(2) 0.0375(18) 0.0500(19) -0.0131(15) 0.0105(16) 0.0051(15)
C23 0.067(2) 0.052(2) 0.050(2) -0.0165(19) 0.0166(18) -0.0031(17)
C24 0.064(2) 0.050(2) 0.066(2) -0.0124(18) 0.032(2) -0.0064(18)
C25 0.0449(19) 0.050(2) 0.063(2) -0.0023(16) 0.0244(17) 0.0032(17)
C26 0.059(2) 0.053(2) 0.053(2) -0.0087(18) -0.0015(18) 0.0037(17)
C31 0.0420(18) 0.059(2) 0.0442(18) -0.0036(16) 0.0160(14) 0.0079(16)
C32 0.049(2) 0.069(3) 0.051(2) -0.0101(19) 0.0126(16) 0.0073(18)
C33 0.072(3) 0.059(3) 0.065(3) -0.015(2) 0.013(2) 0.006(2)
C34 0.072(3) 0.055(2) 0.066(3) -0.002(2) 0.017(2) 0.002(2)
C35 0.053(2) 0.056(2) 0.061(2) 0.0101(18) 0.0142(18) 0.0086(18)
C36 0.045(2) 0.087(3) 0.082(3) -0.011(2) 0.016(2) 0.006(2)
C41 0.0363(17) 0.065(2) 0.0452(18) 0.0008(16) 0.0141(14) 0.0102(16)
C42 0.0368(18) 0.082(3) 0.059(2) 0.0078(19) 0.0175(16) 0.014(2)
C43 0.042(2) 0.087(3) 0.078(3) 0.015(2) 0.0219(19) 0.019(2)
C44 0.062(3) 0.070(3) 0.079(3) 0.024(2) 0.031(2) 0.016(2)
C45 0.054(2) 0.058(2) 0.064(2) 0.0089(18) 0.0197(18) 0.0103(19)
C46 0.0341(19) 0.107(4) 0.076(3) -0.005(2) 0.0135(18) 0.013(3)
C71 0.0304(15) 0.0411(18) 0.057(2) 0.0004(13) 0.0093(15) 0.0010(15)
C81 0.0281(14) 0.0409(17) 0.0451(17) 0.0002(13) 0.0129(13) 0.0004(14)
C82 0.0313(15) 0.0355(17) 0.0562(19) 0.0014(13) 0.0174(14) -0.0001(14)
C83 0.0345(16) 0.0384(17) 0.0504(18) -0.0057(13) 0.0128(14) -0.0009(14)
C84 0.0251(14) 0.0436(18) 0.0467(17) -0.0020(13) 0.0099(12) 0.0001(14)
C85 0.0281(15) 0.0382(17) 0.0574(19) 0.0046(13) 0.0119(13) -0.0019(15)
C86 0.0277(14) 0.0351(16) 0.0553(19) -0.0009(12) 0.0109(13) -0.0014(14)
C831 0.0434(19) 0.048(2) 0.075(3) -0.0103(17) 0.0207(17) -0.0061(18)
C841 0.0280(16) 0.051(2) 0.076(3) -0.0009(15) 0.0126(16) 0.0042(18)
O1W 0.069(4) 0.056(3) 0.137(6) 0.005(3) 0.042(4) -0.002(4)
O2W 0.137(6) 0.045(3) 0.120(6) -0.023(4) 0.064(5) -0.005(3)

loop_
_atom_type_symbol
_atom_type_description
_atom_type_scat_dispersion_real
_atom_type_scat_dispersion_imag
_atom_type_scat_source
C C 0.0033 0.0016 'International Tables Vol C Tables 4.2.6.8 and 6.1.1.4'
H H 0.0000 0.0000 'International Tables Vol C Tables 4.2.6.8 and 6.1.1.4'
Co Co 0.3494 0.9721 'International Tables Vol C Tables 4.2.6.8 and 6.1.1.4'
N N 0.0061 0.0033 'International Tables Vol C Tables 4.2.6.8 and 6.1.1.4'
O O 0.0106 0.0060 'International Tables Vol C Tables 4.2.6.8 and 6.1.1.4'

loop_
_geom_angle_atom_site_label_1
_geom_angle_atom_site_label_2
_geom_angle_atom_site_label_3
_geom_angle
O1 Co1 N2 141.04(10)
O1 Co1 N3 106.66(10)
N2 Co1 N3 111.11(10)
O1 Co1 N4 99.99(10)
N2 Co1 N4 96.60(11)
N3 Co1 N4 78.36(11)
O1 Co1 N1 88.69(10)
N2 Co1 N1 77.71(11)
N3 Co1 N1 97.10(11)
N4 Co1 N1 171.04(11)
O1 Co1 O2 58.38(9)
N2 Co1 O2 86.19(10)
N3 Co1 O2 160.86(10)
N4 Co1 O2 91.97(11)
N1 Co1 O2 94.52(11)
C15 N1 C11 118.0(3)
C15 N1 Co1 128.9(3)
C11 N1 Co1 112.8(2)
C25 N2 C21 118.2(3)
C25 N2 Co1 127.5(2)
C21 N2 Co1 113.9(2)
C35 N3 C31 117.4(3)
C35 N3 Co1 129.0(2)
C31 N3 Co1 113.6(2)
C45 N4 C41 118.0(3)
C45 N4 Co1 128.6(3)
C41 N4 Co1 113.4(2)
C1 O1 Co1 95.67(19)
C1 O2 Co1 84.2(2)
C831 O32 H32 109.5
C71 O71 H2 109.5
O2 C1 O1 121.5(3)
O2 C1 C2 118.3(3)
O1 C1 C2 119.9(3)
C3 C2 C7 118.1(3)
C3 C2 C1 116.4(3)
C7 C2 C1 125.5(3)
C4 C3 C2 121.7(3)
C4 C3 H3 119.2
C2 C3 H3 119.2
C3 C4 C5 120.3(3)
C3 C4 H4 119.9
C5 C4 H4 119.9
C4 C5 C6 118.3(3)
C4 C5 C8 123.8(3)
C6 C5 C8 117.9(3)
C7 C6 C5 121.9(3)
C7 C6 H6 119.0
C5 C6 H6 119.0
C6 C7 C2 119.7(3)
C6 C7 C71 117.7(3)
C2 C7 C71 122.6(3)
O8 C8 C5 120.6(3)
O8 C8 C81 118.5(3)
C5 C8 C81 120.8(3)
N1 C11 C12 123.0(3)
N1 C11 C21 117.5(3)
C12 C11 C21 119.4(3)
C13 C12 C11 117.1(3)
C13 C12 C16 124.2(3)
C11 C12 C16 118.8(3)
C14 C13 C12 119.7(4)
C14 C13 H13 120.1
C12 C13 H13 120.1
C13 C14 C15 119.7(4)
C13 C14 H14 120.1
C15 C14 H14 120.1
N1 C15 C14 122.4(4)
N1 C15 H15 118.8
C14 C15 H15 118.8
C26 C16 C12 121.4(3)
C26 C16 H16 119.3
C12 C16 H16 119.3
N2 C21 C22 122.6(3)
N2 C21 C11 117.5(3)
C22 C21 C11 119.9(3)
C21 C22 C23 117.1(3)
C21 C22 C26 119.3(3)
C23 C22 C26 123.7(3)
C24 C23 C22 119.9(4)
C24 C23 H23 120.0
C22 C23 H23 120.0
C23 C24 C25 119.5(4)
C23 C24 H24 120.2
C25 C24 H24 120.2
N2 C25 C24 122.7(4)
N2 C25 H25 118.6
C24 C25 H25 118.6
C16 C26 C22 121.2(4)
C16 C26 H26 119.4
C22 C26 H26 119.4
N3 C31 C32 123.0(3)
N3 C31 C41 117.4(3)
C32 C31 C41 119.6(3)
C33 C32 C31 117.4(4)
C33 C32 C36 123.0(4)
C31 C32 C36 119.6(4)
C34 C33 C32 119.7(4)
C34 C33 H33 120.2
C32 C33 H33 120.2
C33 C34 C35 118.9(4)
C33 C34 H34 120.6
C35 C34 H34 120.6
N3 C35 C34 123.6(4)
N3 C35 H35 118.2
C34 C35 H35 118.2
C46 C36 C32 120.9(4)
C46 C36 H36 119.5
C32 C36 H36 119.5
N4 C41 C42 123.3(4)
N4 C41 C31 117.2(3)
C42 C41 C31 119.5(3)
C41 C42 C43 116.7(4)
C41 C42 C46 119.0(4)
C43 C42 C46 124.3(4)
C44 C43 C42 120.2(4)
C44 C43 H43 119.9
C42 C43 H43 119.9
C43 C44 C45 119.7(4)
C43 C44 H44 120.1
C45 C44 H44 120.1
N4 C45 C44 122.1(4)
N4 C45 H45 118.9
C44 C45 H45 118.9
C36 C46 C42 121.3(4)
C36 C46 H46 119.4
C42 C46 H46 119.4
O72 C71 O71 124.6(3)
O72 C71 C7 122.3(3)
O71 C71 C7 113.1(3)
C86 C81 C82 119.1(3)
C86 C81 C8 123.1(3)
C82 C81 C8 117.6(3)
C81 C82 C83 122.8(3)
C81 C82 H82 118.6
C83 C82 H82 118.6
C82 C83 C84 117.9(3)
C82 C83 C831 114.0(3)
C84 C83 C831 128.1(3)
C85 C84 C83 118.5(3)
C85 C84 C841 114.0(3)
C83 C84 C841 127.5(3)
C86 C85 C84 122.6(3)
C86 C85 H85 118.7
C84 C85 H85 118.7
C81 C86 C85 119.1(3)
C81 C86 H86 120.4
C85 C86 H86 120.4
O31 C831 O32 120.7(3)
O31 C831 C83 118.9(3)
O32 C831 C83 120.4(3)
O41 C841 O42 122.7(3)
O41 C841 C84 118.1(3)
O42 C841 C84 119.1(3)
H11W O1W H12W 118.1
H22W O2W H21W 108.6

loop_
_geom_bond_atom_site_label_1
_geom_bond_atom_site_label_2
_geom_bond_distance
_geom_bond_publ_flag
Co1 O1 2.093(2) y
Co1 N2 2.119(3) y
Co1 N3 2.123(3) y
Co1 N4 2.133(3) y
Co1 N1 2.172(3) y
Co1 O2 2.351(3) y
N1 C15 1.325(5) ?
N1 C11 1.348(4) ?
N2 C25 1.327(4) ?
N2 C21 1.363(4) ?
N3 C35 1.326(5) ?
N3 C31 1.366(4) ?
N4 C45 1.328(5) ?
N4 C41 1.362(5) ?
O1 C1 1.256(4) ?
O2 C1 1.242(4) ?
O8 C8 1.216(4) ?
O31 C831 1.224(5) y
O32 C831 1.284(4) y
O32 H32 0.8200 y
O41 C841 1.227(4) y
O42 C841 1.261(5) y
O71 C71 1.296(4) y
O71 H2 0.8200 ?
O72 C71 1.211(4) y
C1 C2 1.502(4) ?
C2 C3 1.392(4) ?
C2 C7 1.400(4) ?
C3 C4 1.381(4) ?
C3 H3 0.9300 ?
C4 C5 1.386(4) ?
C4 H4 0.9300 ?
C5 C6 1.391(4) ?
C5 C8 1.493(4) ?
C6 C7 1.381(4) ?
C6 H6 0.9300 ?
C7 C71 1.505(4) ?
C8 C81 1.510(4) ?
C11 C12 1.403(4) ?
C11 C21 1.439(5) ?
C12 C13 1.395(5) ?
C12 C16 1.434(5) ?
C13 C14 1.353(6) ?
C13 H13 0.9300 ?
C14 C15 1.394(5) ?
C14 H14 0.9300 ?
C15 H15 0.9300 ?
C16 C26 1.343(6) ?
C16 H16 0.9300 ?
C21 C22 1.400(5) ?
C22 C23 1.405(5) ?
C22 C26 1.420(5) ?
C23 C24 1.359(6) ?
C23 H23 0.9300 ?
C24 C25 1.387(5) ?
C24 H24 0.9300 ?
C25 H25 0.9300 ?
C26 H26 0.9300 ?
C31 C32 1.398(5) ?
C31 C41 1.437(5) ?
C32 C33 1.398(6) ?
C32 C36 1.413(6) ?
C33 C34 1.377(6) ?
C33 H33 0.9300 ?
C34 C35 1.386(6) ?
C34 H34 0.9300 ?
C35 H35 0.9300 ?
C36 C46 1.343(7) ?
C36 H36 0.9300 ?
C41 C42 1.393(5) ?
C42 C43 1.401(6) ?
C42 C46 1.435(6) ?
C43 C44 1.351(6) ?
C43 H43 0.9300 ?
C44 C45 1.395(5) ?
C44 H44 0.9300 ?
C45 H45 0.9300 ?
C46 H46 0.9300 ?
C81 C86 1.381(4) ?
C81 C82 1.387(4) ?
C82 C83 1.392(4) ?
C82 H82 0.9300 ?
C83 C84 1.415(4) ?
C83 C831 1.523(5) ?
C84 C85 1.389(4) ?
C84 C841 1.527(4) ?
C85 C86 1.385(4) ?
C85 H85 0.9300 ?
C86 H86 0.9300 ?
O1W H11W 0.8262 ?
O1W H12W 0.8254 ?
O2W H22W 0.8871 ?
O2W H21W 0.8672 ?

loop_
_geom_hbond_atom_site_label_D
_geom_hbond_atom_site_label_H
_geom_hbond_atom_site_label_A
_geom_hbond_site_symmetry_A
_geom_hbond_distance_DH
_geom_hbond_distance_HA
_geom_hbond_distance_DA
_geom_hbond_angle_DHA
O32 H32 O42 . 0.82 1.57 2.381(5) 170.0
O71 H2 O41 1_655 0.82 1.74 2.542(3) 164.4
